data_4307629
loop_
_publ_author_name
'Alok Ranjan Paital'
'A-Qing Wu'
'Guo-Cong Guo'
'Guillem Arom\'i'
'Jordi Ribas-Ari\~no'
'Debashis Ray'

_publ_contact_author_address
;Debashis Ray 
 Department of Chemistry
 Indian Institute of Technology
 Kharagpur-721302
 India
;
_publ_contact_author_email dray@chem.iitkgp.ernet.in
_publ_contact_author_fax 91-3222-255303
_publ_contact_author_name 'Dr. Debashis Ray'
_publ_contact_author_phone 03222-283324
_publ_section_title
;
Two Cu2 and Zn2 Metallamacrocycles Featuring a Novel Extended \p-Conjugated
Carbazole Bridge
;
_journal_name_full 'Inorganic Chemistry'
_journal_page_first 2947
_journal_page_last 2949
_journal_paper_doi 10.1021/ic062109z
_journal_volume 46
_journal_year 2007
_chemical_formula_sum 'C52 H32 N6 O11 Zn2'
_chemical_formula_weight 1047.58
_chemical_name_systematic
;
 ?
;
_space_group_IT_number 2
_symmetry_cell_setting triclinic
_symmetry_space_group_name_Hall '-P 1'
_symmetry_space_group_name_H-M 'P -1'
_atom_sites_solution_hydrogens geom
_atom_sites_solution_primary direct
_atom_sites_solution_secondary difmap
_audit_creation_method SHELXL-97
_cell_angle_alpha 109.06(3)
_cell_angle_beta 103.68(5)
_cell_angle_gamma 98.82(4)
_cell_formula_units_Z 2
_cell_length_a 11.423(10)
_cell_length_b 14.241(12)
_cell_length_c 18.88(2)
_cell_measurement_reflns_used 9563
_cell_measurement_temperature 293(2)
_cell_measurement_theta_max 25.00
_cell_measurement_theta_min 2.13
_cell_volume 2730(5)
_computing_cell_refinement 'CrystalClear (Rigaku Corp., 2002)'
_computing_data_collection 'CrystalClear (Rigaku Corp., 2002)'
_computing_data_reduction 'CrystalClear (Rigaku Corp., 2002)'
_computing_structure_refinement 'SHELXL-97 (Sheldrick, 1997)'
_computing_structure_solution 'Siemens SHELXTL^TM^ 5'
_diffrn_ambient_temperature 293(2)
_diffrn_measured_fraction_theta_full 0.994
_diffrn_measured_fraction_theta_max 0.994
_diffrn_measurement_device_type 'Rigaku Mercury CCD'
_diffrn_measurement_method '\w scans'
_diffrn_radiation_monochromator graphite
_diffrn_radiation_source 'rotating-anode generator'
_diffrn_radiation_type MoK\a
_diffrn_radiation_wavelength 0.71073
_diffrn_reflns_av_R_equivalents 0.1062
_diffrn_reflns_av_sigmaI/netI 0.1826
_diffrn_reflns_limit_h_max 13
_diffrn_reflns_limit_h_min -13
_diffrn_reflns_limit_k_max 16
_diffrn_reflns_limit_k_min -16
_diffrn_reflns_limit_l_max 19
_diffrn_reflns_limit_l_min -22
_diffrn_reflns_number 20033
_diffrn_reflns_theta_full 25.00
_diffrn_reflns_theta_max 25.00
_diffrn_reflns_theta_min 2.13
_exptl_absorpt_coefficient_mu 0.939
_exptl_absorpt_correction_type none
_exptl_crystal_colour yellow
_exptl_crystal_density_diffrn 1.274
_exptl_crystal_density_method 'not measured'
_exptl_crystal_description prism
_exptl_crystal_F_000 1068
_exptl_crystal_size_max 0.40
_exptl_crystal_size_mid 0.30
_exptl_crystal_size_min 0.20
_refine_diff_density_max 0.649
_refine_diff_density_min -0.458
_refine_diff_density_rms 0.107
_refine_ls_extinction_method none
_refine_ls_goodness_of_fit_ref 1.158
_refine_ls_hydrogen_treatment mixed
_refine_ls_matrix_type full
_refine_ls_number_parameters 640
_refine_ls_number_reflns 9563
_refine_ls_number_restraints 0
_refine_ls_restrained_S_all 1.158
_refine_ls_R_factor_all 0.2580
_refine_ls_R_factor_gt 0.1617
_refine_ls_shift/su_max 0.000
_refine_ls_shift/su_mean 0.000
_refine_ls_structure_factor_coef Fsqd
_refine_ls_weighting_details 'calc w=1/[\s^2^(Fo^2^)+(0.1076P)^2^+12.6259P] where P=(Fo^2^+2Fc^2^)/3'
_refine_ls_weighting_scheme calc
_refine_ls_wR_factor_gt 0.2986
_refine_ls_wR_factor_ref 0.3619
_reflns_number_gt 4829
_reflns_number_total 9563
_reflns_threshold_expression >2sigma(I)
_cod_data_source_file ic062109z-file002.cif
_cod_data_source_block h
_cod_original_cell_volume 2731(4)
_cod_database_code 4307629

loop_
_symmetry_equiv_pos_as_xyz
'x, y, z'
'-x, -y, -z'

loop_
_atom_site_label
_atom_site_type_symbol
_atom_site_fract_x
_atom_site_fract_y
_atom_site_fract_z
_atom_site_U_iso_or_equiv
_atom_site_adp_type
_atom_site_occupancy
_atom_site_symmetry_multiplicity
_atom_site_calc_flag
_atom_site_refinement_flags
_atom_site_disorder_assembly
_atom_site_disorder_group
Zn1 Zn 0.33827(14) 0.93640(14) 0.21966(9) 0.0573(5) Uani 1 1 d . . .
O1 O 0.3130(8) 0.9458(8) 0.3179(5) 0.062(3) Uani 1 1 d . . .
N1 N 0.1629(9) 0.8520(8) 0.1537(6) 0.052(3) Uani 1 1 d . . .
N3 N -0.3455(8) 0.9524(8) -0.1766(5) 0.042(2) Uani 1 1 d . . .
C14 C -0.0823(11) 0.8457(9) -0.1087(7) 0.046(3) Uani 1 1 d . . .
C12 C 0.0097(10) 0.8292(9) -0.0497(7) 0.042(3) Uani 1 1 d . . .
C8 C 0.1314(11) 0.8265(9) 0.0690(7) 0.042(3) Uani 1 1 d . . .
N2 N 0.0516(9) 0.7705(8) -0.1681(6) 0.051(3) Uani 1 1 d . . .
C19 C -0.1806(11) 0.8918(9) -0.1070(7) 0.042(3) Uani 1 1 d . . .
H19A H -0.2014 0.9160 -0.0608 0.051 Uiso 1 1 calc R . .
C21 C -0.5279(11) 0.9852(10) -0.1339(8) 0.054(3) Uani 1 1 d . . .
C20 C -0.4282(10) 0.9363(9) -0.1413(7) 0.043(3) Uani 1 1 d . . .
H20A H -0.4213 0.8878 -0.1185 0.052 Uiso 1 1 calc R . .
C13 C 0.0299(11) 0.8502(10) 0.0305(7) 0.050(3) Uani 1 1 d . . .
H13A H -0.0234 0.8790 0.0565 0.060 Uiso 1 1 calc R . .
O2 O -0.4902(9) 1.0932(8) -0.2058(6) 0.074(3) Uani 1 1 d . . .
C3 C 0.0961(15) 0.9245(14) 0.4247(9) 0.084(5) Uani 1 1 d . . .
H3A H 0.0979 0.9425 0.4770 0.101 Uiso 1 1 calc R . .
C9 C 0.2144(11) 0.7847(11) 0.0306(8) 0.060(4) Uani 1 1 d . . .
H9A H 0.2852 0.7734 0.0595 0.072 Uiso 1 1 calc R . .
C22 C -0.6054(11) 0.9531(10) -0.0942(7) 0.056(3) Uani 1 1 d . . .
H22A H -0.5915 0.8999 -0.0776 0.067 Uiso 1 1 calc R . .
C11 C 0.0887(11) 0.7826(10) -0.0887(7) 0.052(3) Uani 1 1 d . . .
C15 C -0.0518(10) 0.8110(9) -0.1805(7) 0.042(3) Uani 1 1 d . . .
C17 C -0.2154(11) 0.8656(10) -0.2445(7) 0.051(3) Uani 1 1 d . . .
H17A H -0.2597 0.8740 -0.2891 0.061 Uiso 1 1 calc R . .
C18 C -0.2483(11) 0.9017(9) -0.1751(7) 0.042(3) Uani 1 1 d . . .
C1 C 0.2039(13) 0.9222(11) 0.3296(8) 0.057(4) Uani 1 1 d . . .
C6 C 0.0928(12) 0.8733(11) 0.2691(8) 0.055(4) Uani 1 1 d . . .
C10 C 0.1921(12) 0.7603(12) -0.0492(8) 0.064(4) Uani 1 1 d . . .
H10A H 0.2445 0.7301 -0.0752 0.077 Uiso 1 1 calc R . .
C4 C -0.0130(14) 0.8756(12) 0.3672(10) 0.073(5) Uani 1 1 d . . .
H4A H -0.0851 0.8605 0.3803 0.088 Uiso 1 1 calc R . .
C5 C -0.0190(13) 0.8474(13) 0.2882(9) 0.075(5) Uani 1 1 d . . .
H5A H -0.0942 0.8125 0.2486 0.090 Uiso 1 1 calc R . .
C2 C 0.2032(13) 0.9479(12) 0.4077(9) 0.072(4) Uani 1 1 d . . .
H2A H 0.2772 0.9816 0.4486 0.086 Uiso 1 1 calc R . .
C23 C -0.6994(13) 0.9955(12) -0.0788(9) 0.072(4) Uani 1 1 d . . .
H23A H -0.7471 0.9753 -0.0501 0.086 Uiso 1 1 calc R . .
C26 C -0.5514(12) 1.0619(12) -0.1630(8) 0.060(4) Uani 1 1 d . . .
C24 C -0.7205(14) 1.0712(15) -0.1082(10) 0.087(5) Uani 1 1 d . . .
H24A H -0.7862 1.1005 -0.1008 0.104 Uiso 1 1 calc R . .
C7 C 0.0771(12) 0.8407(12) 0.1854(9) 0.065(4) Uani 1 1 d . . .
H7A H -0.0033 0.8085 0.1515 0.078 Uiso 1 1 calc R . .
C25 C -0.6472(13) 1.1039(13) -0.1479(11) 0.086(5) Uani 1 1 d . . .
H25A H -0.6632 1.1562 -0.1651 0.104 Uiso 1 1 calc R . .
Zn2 Zn 0.68940(14) 0.34494(13) 0.26456(9) 0.0589(5) Uani 1 1 d . . .
N4 N 0.7766(9) 0.4455(8) 0.3763(6) 0.047(3) Uani 1 1 d . . .
C52 C 0.4557(14) 0.6335(12) 0.8692(8) 0.063(4) Uani 1 1 d . . .
O3 O 0.7901(8) 0.2507(7) 0.2663(5) 0.066(3) Uani 1 1 d . . .
N6 N 0.4847(9) 0.6827(8) 0.7292(6) 0.053(3) Uani 1 1 d . . .
O4 O 0.3461(9) 0.6311(10) 0.8286(6) 0.085(3) Uani 1 1 d . . .
N5 N 0.5668(10) 0.7736(9) 0.4766(6) 0.061(3) Uani 1 1 d . . .
C35 C 0.7184(12) 0.5931(11) 0.3597(8) 0.062(4) Uani 1 1 d . . .
H35A H 0.7442 0.5777 0.3150 0.074 Uiso 1 1 calc R . .
C45 C 0.5661(10) 0.6528(9) 0.6185(7) 0.047(3) Uani 1 1 d . . .
H45A H 0.5961 0.6004 0.6294 0.057 Uiso 1 1 calc R . .
C44 C 0.5041(10) 0.7055(10) 0.6649(7) 0.048(3) Uani 1 1 d . . .
C32 C 0.8865(12) 0.3214(12) 0.4074(8) 0.059(4) Uani 1 1 d . . .
C40 C 0.5861(10) 0.6758(9) 0.5540(7) 0.047(3) Uani 1 1 d . . .
C41 C 0.5394(12) 0.7601(11) 0.5409(8) 0.057(4) Uani 1 1 d . . .
C38 C 0.6420(11) 0.6354(9) 0.4925(7) 0.045(3) Uani 1 1 d . . .
C27 C 0.8521(11) 0.2426(11) 0.3317(8) 0.052(3) Uani 1 1 d . . .
C36 C 0.6683(11) 0.6751(12) 0.3802(7) 0.062(4) Uani 1 1 d . . .
H36A H 0.6610 0.7152 0.3500 0.074 Uiso 1 1 calc R . .
C43 C 0.4567(11) 0.7827(10) 0.6470(8) 0.054(3) Uani 1 1 d . . .
H43A H 0.4106 0.8154 0.6774 0.065 Uiso 1 1 calc R . .
C39 C 0.6905(10) 0.5541(9) 0.4703(7) 0.046(3) Uani 1 1 d . . .
H39A H 0.6965 0.5125 0.4995 0.056 Uiso 1 1 calc R . .
C33 C 0.8448(12) 0.4173(10) 0.4245(8) 0.058(4) Uani 1 1 d . . .
H33A H 0.8719 0.4623 0.4769 0.069 Uiso 1 1 calc R . .
C34 C 0.7321(11) 0.5314(11) 0.4042(8) 0.051(3) Uani 1 1 d . . .
C47 C 0.5689(13) 0.6546(9) 0.8499(7) 0.052(3) Uani 1 1 d . . .
C30 C 1.0052(14) 0.2210(12) 0.4636(10) 0.072(4) Uani 1 1 d . . .
H30A H 1.0592 0.2145 0.5061 0.086 Uiso 1 1 calc R . .
C37 C 0.6274(12) 0.6989(10) 0.4477(8) 0.052(3) Uani 1 1 d . . .
C29 C 0.9665(16) 0.1438(15) 0.3922(11) 0.085(5) Uani 1 1 d . . .
H29A H 0.9909 0.0829 0.3861 0.102 Uiso 1 1 calc R . .
C31 C 0.9645(13) 0.3094(11) 0.4735(9) 0.069(4) Uani 1 1 d . . .
H31A H 0.9877 0.3611 0.5233 0.083 Uiso 1 1 calc R . .
C28 C 0.8904(13) 0.1550(12) 0.3278(11) 0.077(5) Uani 1 1 d . . .
H28A H 0.8640 0.1002 0.2795 0.092 Uiso 1 1 calc R . .
C42 C 0.4737(11) 0.8134(11) 0.5881(8) 0.058(4) Uani 1 1 d . . .
H42A H 0.4433 0.8670 0.5794 0.069 Uiso 1 1 calc R . .
O2W O 0.4896(10) 0.0681(9) 0.5747(6) 0.093(3) Uani 1 1 d . . .
C16 C -0.1190(11) 0.8178(10) -0.2483(7) 0.053(3) Uani 1 1 d . . .
H16A H -0.1005 0.7912 -0.2951 0.063 Uiso 1 1 calc R . .
C51 C 0.4688(15) 0.6221(14) 0.9413(9) 0.084(5) Uani 1 1 d . . .
H51A H 0.3982 0.6121 0.9570 0.101 Uiso 1 1 calc R . .
C46 C 0.5748(12) 0.6707(10) 0.7792(8) 0.054(3) Uani 1 1 d . . .
H46A H 0.6503 0.6725 0.7684 0.064 Uiso 1 1 calc R . .
C48 C 0.6813(15) 0.6526(11) 0.8987(9) 0.072(4) Uani 1 1 d . . .
H48A H 0.7522 0.6600 0.8828 0.087 Uiso 1 1 calc R . .
C50 C 0.5830(18) 0.6250(14) 0.9910(10) 0.090(5) Uani 1 1 d . . .
H50A H 0.5876 0.6168 1.0383 0.108 Uiso 1 1 calc R . .
C49 C 0.6910(16) 0.6405(14) 0.9678(10) 0.097(6) Uani 1 1 d . . .
H49A H 0.7677 0.6424 0.9997 0.116 Uiso 1 1 calc R . .
O1W O 0.3204(17) 0.076(2) 0.6592(13) 0.235(11) Uani 1 1 d . . .
O3W O 0.694(4) 0.392(3) 0.736(2) 0.347(19) Uani 1 1 d . . .
O4W O 0.608(3) 0.342(3) 0.804(2) 0.44(3) Uani 1 1 d . . .
O5W O 0.881(4) 0.506(3) 0.681(2) 0.39(2) Uani 1 1 d . . .
O6W O 0.760(3) 0.375(3) 0.644(3) 0.42(3) Uani 1 1 d . . .
O7W O 0.941(4) 0.528(3) 1.085(3) 0.72(7) Uani 1 1 d . . .

loop_
_atom_site_aniso_label
_atom_site_aniso_U_11
_atom_site_aniso_U_22
_atom_site_aniso_U_33
_atom_site_aniso_U_23
_atom_site_aniso_U_13
_atom_site_aniso_U_12
Zn1 0.0491(9) 0.0814(13) 0.0561(10) 0.0398(9) 0.0170(8) 0.0259(8)
O1 0.047(5) 0.097(8) 0.047(5) 0.044(5) 0.003(4) 0.011(5)
N1 0.043(6) 0.067(8) 0.049(7) 0.034(6) 0.006(5) 0.011(5)
N3 0.037(5) 0.059(7) 0.035(6) 0.023(5) 0.006(5) 0.021(5)
C14 0.042(7) 0.035(7) 0.044(7) 0.002(6) 0.008(6) 0.001(6)
C12 0.037(6) 0.039(7) 0.058(8) 0.018(6) 0.023(6) 0.019(6)
C8 0.047(7) 0.040(7) 0.046(7) 0.023(6) 0.010(6) 0.020(6)
N2 0.066(7) 0.053(7) 0.039(6) 0.016(5) 0.015(5) 0.032(6)
C19 0.057(8) 0.039(7) 0.045(7) 0.017(6) 0.033(6) 0.021(6)
C21 0.032(7) 0.053(9) 0.069(9) 0.011(7) 0.016(7) 0.014(6)
C20 0.040(7) 0.036(7) 0.037(7) 0.003(6) 0.002(6) 0.004(6)
C13 0.047(7) 0.060(9) 0.044(8) 0.017(7) 0.021(6) 0.011(7)
O2 0.062(6) 0.095(8) 0.087(8) 0.054(7) 0.022(6) 0.038(6)
C3 0.075(11) 0.124(16) 0.055(10) 0.051(11) 0.004(9) 0.019(11)
C9 0.041(7) 0.082(11) 0.065(10) 0.039(9) 0.013(7) 0.021(7)
C22 0.050(8) 0.054(9) 0.057(9) 0.012(7) 0.021(7) 0.007(7)
C11 0.041(7) 0.047(8) 0.047(8) 0.003(7) 0.007(6) 0.002(6)
C15 0.043(7) 0.042(7) 0.033(7) 0.006(6) 0.011(6) 0.010(6)
C17 0.048(7) 0.082(10) 0.030(7) 0.026(7) 0.009(6) 0.028(7)
C18 0.049(7) 0.040(7) 0.050(8) 0.024(6) 0.024(6) 0.018(6)
C1 0.061(9) 0.072(10) 0.049(9) 0.035(8) 0.023(8) 0.009(8)
C6 0.055(8) 0.064(9) 0.061(9) 0.028(8) 0.026(8) 0.034(7)
C10 0.059(9) 0.091(12) 0.055(9) 0.028(8) 0.027(7) 0.039(8)
C4 0.072(11) 0.097(13) 0.086(12) 0.049(10) 0.061(10) 0.029(9)
C5 0.057(9) 0.121(14) 0.076(11) 0.057(11) 0.034(8) 0.041(9)
C2 0.053(9) 0.094(13) 0.070(11) 0.038(10) 0.021(8) 0.006(8)
C23 0.053(9) 0.065(11) 0.093(12) 0.013(9) 0.045(9) 0.010(8)
C26 0.045(8) 0.074(11) 0.055(9) 0.007(8) 0.018(7) 0.032(8)
C24 0.056(10) 0.102(15) 0.096(13) 0.013(11) 0.037(9) 0.034(10)
C7 0.035(7) 0.087(12) 0.072(10) 0.036(9) 0.012(7) 0.003(7)
C25 0.052(9) 0.092(13) 0.130(15) 0.045(12) 0.035(10) 0.038(9)
Zn2 0.0602(10) 0.0756(12) 0.0467(10) 0.0186(9) 0.0240(8) 0.0315(9)
N4 0.043(6) 0.059(7) 0.037(6) 0.020(6) 0.007(5) 0.011(5)
C52 0.078(10) 0.093(12) 0.051(9) 0.041(9) 0.046(8) 0.045(9)
O3 0.065(6) 0.088(7) 0.053(6) 0.020(5) 0.024(5) 0.053(5)
N6 0.057(7) 0.055(7) 0.057(7) 0.017(6) 0.034(6) 0.026(6)
O4 0.064(6) 0.158(11) 0.068(7) 0.068(7) 0.031(6) 0.048(7)
N5 0.074(8) 0.065(8) 0.050(7) 0.017(6) 0.023(6) 0.033(6)
C35 0.058(8) 0.084(11) 0.059(9) 0.028(8) 0.030(7) 0.040(8)
C45 0.046(7) 0.036(7) 0.051(8) 0.018(6) 0.005(6) 0.002(6)
C44 0.039(7) 0.074(10) 0.052(8) 0.032(7) 0.027(6) 0.033(7)
C32 0.051(8) 0.077(11) 0.060(9) 0.038(9) 0.018(7) 0.017(8)
C40 0.037(7) 0.040(8) 0.053(8) 0.013(6) 0.007(6) -0.005(6)
C41 0.050(8) 0.061(10) 0.052(9) 0.019(8) 0.002(7) 0.015(7)
C38 0.063(8) 0.036(7) 0.037(7) 0.010(6) 0.020(6) 0.022(6)
C27 0.046(8) 0.059(9) 0.063(9) 0.022(8) 0.029(7) 0.030(7)
C36 0.044(8) 0.110(13) 0.042(8) 0.044(9) 0.011(7) 0.022(8)
C43 0.052(8) 0.061(9) 0.054(9) 0.017(7) 0.024(7) 0.027(7)
C39 0.043(7) 0.038(8) 0.048(8) 0.012(6) 0.009(6) 0.002(6)
C33 0.069(9) 0.033(8) 0.048(8) -0.008(7) 0.017(7) 0.000(7)
C34 0.040(7) 0.069(10) 0.059(9) 0.034(8) 0.022(7) 0.024(7)
C47 0.078(9) 0.031(7) 0.037(7) 0.002(6) 0.012(7) 0.021(7)
C30 0.088(11) 0.052(10) 0.074(11) 0.031(9) 0.009(9) 0.024(9)
C37 0.058(8) 0.047(8) 0.057(9) 0.024(7) 0.024(7) 0.011(7)
C29 0.095(13) 0.101(15) 0.104(15) 0.067(13) 0.054(12) 0.054(11)
C31 0.070(10) 0.053(10) 0.068(10) 0.020(8) 0.009(8) 0.000(8)
C28 0.067(10) 0.070(11) 0.100(13) 0.036(10) 0.033(10) 0.015(9)
C42 0.048(8) 0.062(9) 0.076(10) 0.032(8) 0.023(7) 0.029(7)
O2W 0.108(8) 0.080(8) 0.087(8) 0.040(7) 0.003(7) 0.036(7)
C16 0.050(8) 0.058(9) 0.035(7) 0.005(6) 0.007(6) 0.010(7)
C51 0.087(12) 0.116(15) 0.078(12) 0.058(11) 0.028(10) 0.054(11)
C46 0.051(8) 0.054(9) 0.060(9) 0.022(7) 0.021(7) 0.018(7)
C48 0.083(11) 0.069(11) 0.066(10) 0.031(9) 0.011(9) 0.027(9)
C50 0.123(15) 0.096(14) 0.067(11) 0.040(10) 0.033(11) 0.049(12)
C49 0.078(12) 0.120(16) 0.078(13) 0.049(12) -0.014(10) 0.015(11)
O1W 0.146(15) 0.41(4) 0.23(2) 0.18(2) 0.082(15) 0.132(19)
O3W 0.45(5) 0.33(5) 0.24(3) 0.09(3) 0.05(3) 0.16(4)
O4W 0.40(4) 0.31(4) 0.47(5) 0.30(4) -0.20(4) -0.09(3)
O5W 0.47(5) 0.26(4) 0.35(4) 0.01(3) 0.15(4) 0.00(4)
O6W 0.22(3) 0.34(5) 0.46(6) -0.08(4) 0.00(3) 0.04(3)
O7W 0.45(7) 0.29(5) 1.10(14) 0.41(8) -0.44(8) -0.11(4)

loop_
_atom_type_symbol
_atom_type_description
_atom_type_scat_dispersion_real
_atom_type_scat_dispersion_imag
_atom_type_scat_source
C C 0.0033 0.0016 'International Tables Vol C Tables 4.2.6.8 and 6.1.1.4'
H H 0.0000 0.0000 'International Tables Vol C Tables 4.2.6.8 and 6.1.1.4'
N N 0.0061 0.0033 'International Tables Vol C Tables 4.2.6.8 and 6.1.1.4'
O O 0.0106 0.0060 'International Tables Vol C Tables 4.2.6.8 and 6.1.1.4'
Zn Zn 0.2839 1.4301 'International Tables Vol C Tables 4.2.6.8 and 6.1.1.4'

loop_
_geom_angle_atom_site_label_1
_geom_angle_atom_site_label_2
_geom_angle_atom_site_label_3
_geom_angle
_geom_angle_site_symmetry_1
_geom_angle_site_symmetry_3
_geom_angle_publ_flag
O2 Zn1 O1 116.3(4) 2_575 . ?
O2 Zn1 N3 95.5(4) 2_575 2_575 ?
O1 Zn1 N3 126.4(4) . 2_575 ?
O2 Zn1 N1 127.3(5) 2_575 . ?
O1 Zn1 N1 94.9(4) . . ?
N3 Zn1 N1 98.4(4) 2_575 . ?
C1 O1 Zn1 126.0(8) . . ?
C7 N1 C8 120.3(11) . . ?
C7 N1 Zn1 121.2(9) . . ?
C8 N1 Zn1 116.8(8) . . ?
C20 N3 C18 120.4(10) . . ?
C20 N3 Zn1 121.0(8) . 2_575 ?
C18 N3 Zn1 118.0(7) . 2_575 ?
C19 C14 C15 118.6(11) . . ?
C19 C14 C12 134.0(11) . . ?
C15 C14 C12 107.3(10) . . ?
C13 C12 C11 120.9(11) . . ?
C13 C12 C14 133.4(10) . . ?
C11 C12 C14 105.8(11) . . ?
C13 C8 C9 122.2(11) . . ?
C13 C8 N1 120.1(11) . . ?
C9 C8 N1 117.5(10) . . ?
C15 N2 C11 107.4(9) . . ?
C14 C19 C18 119.7(11) . . ?
C22 C21 C26 119.2(11) . . ?
C22 C21 C20 116.3(13) . . ?
C26 C21 C20 124.6(12) . . ?
N3 C20 C21 127.3(12) . . ?
C8 C13 C12 116.9(11) . . ?
C26 O2 Zn1 125.5(8) . 2_575 ?
C4 C3 C2 121.2(15) . . ?
C10 C9 C8 120.9(11) . . ?
C23 C22 C21 123.4(14) . . ?
C10 C11 N2 127.4(12) . . ?
C10 C11 C12 121.8(12) . . ?
N2 C11 C12 110.7(11) . . ?
C16 C15 N2 128.7(11) . . ?
C16 C15 C14 122.5(11) . . ?
N2 C15 C14 108.8(10) . . ?
C16 C17 C18 121.9(11) . . ?
C19 C18 C17 119.6(10) . . ?
C19 C18 N3 122.7(10) . . ?
C17 C18 N3 117.5(10) . . ?
O1 C1 C6 123.5(12) . . ?
O1 C1 C2 117.3(13) . . ?
C6 C1 C2 119.1(13) . . ?
C1 C6 C5 119.0(13) . . ?
C1 C6 C7 126.3(12) . . ?
C5 C6 C7 114.7(13) . . ?
C9 C10 C11 117.2(12) . . ?
C3 C4 C5 120.9(13) . . ?
C4 C5 C6 118.7(14) . . ?
C3 C2 C1 121.0(14) . . ?
C22 C23 C24 116.2(14) . . ?
O2 C26 C25 118.3(15) . . ?
O2 C26 C21 124.5(11) . . ?
C25 C26 C21 117.2(14) . . ?
C25 C24 C23 121.9(14) . . ?
N1 C7 C6 126.4(13) . . ?
C26 C25 C24 122.1(16) . . ?
O4 Zn2 O3 113.6(4) 2_666 . ?
O4 Zn2 N6 97.8(4) 2_666 2_666 ?
O3 Zn2 N6 122.6(4) . 2_666 ?
O4 Zn2 N4 129.3(5) 2_666 . ?
O3 Zn2 N4 96.3(4) . . ?
N6 Zn2 N4 98.8(4) 2_666 . ?
C33 N4 C34 119.6(11) . . ?
C33 N4 Zn2 119.6(9) . . ?
C34 N4 Zn2 118.0(8) . . ?
O4 C52 C51 118.0(13) . . ?
O4 C52 C47 125.8(12) . . ?
C51 C52 C47 116.0(13) . . ?
C27 O3 Zn2 123.4(8) . . ?
C46 N6 C44 121.0(10) . . ?
C46 N6 Zn2 120.4(9) . 2_666 ?
C44 N6 Zn2 118.3(8) . 2_666 ?
C52 O4 Zn2 124.9(9) . 2_666 ?
C41 N5 C37 106.8(11) . . ?
C36 C35 C34 121.8(12) . . ?
C44 C45 C40 122.0(12) . . ?
C45 C44 C43 118.7(11) . . ?
C45 C44 N6 121.8(11) . . ?
C43 C44 N6 119.5(10) . . ?
C27 C32 C31 119.7(13) . . ?
C27 C32 C33 124.4(12) . . ?
C31 C32 C33 115.9(13) . . ?
C45 C40 C38 136.8(12) . . ?
C45 C40 C41 116.4(12) . . ?
C38 C40 C41 106.7(11) . . ?
N5 C41 C42 128.7(12) . . ?
N5 C41 C40 109.7(11) . . ?
C42 C41 C40 121.6(12) . . ?
C39 C38 C37 121.1(11) . . ?
C39 C38 C40 134.2(12) . . ?
C37 C38 C40 104.5(10) . . ?
O3 C27 C28 119.5(14) . . ?
O3 C27 C32 124.0(12) . . ?
C28 C27 C32 116.5(14) . . ?
C35 C36 C37 119.7(13) . . ?
C42 C43 C44 124.4(11) . . ?
C38 C39 C34 120.9(12) . . ?
N4 C33 C32 127.6(12) . . ?
N4 C34 C39 123.2(11) . . ?
N4 C34 C35 118.0(11) . . ?
C39 C34 C35 118.6(12) . . ?
C48 C47 C52 119.7(13) . . ?
C48 C47 C46 115.9(13) . . ?
C52 C47 C46 124.2(12) . . ?
C29 C30 C31 120.0(15) . . ?
N5 C37 C36 129.7(12) . . ?
N5 C37 C38 112.3(11) . . ?
C36 C37 C38 117.9(12) . . ?
C30 C29 C28 120.1(16) . . ?
C30 C31 C32 120.0(14) . . ?
C27 C28 C29 123.4(17) . . ?
C43 C42 C41 116.8(12) . . ?
C15 C16 C17 117.6(11) . . ?
C52 C51 C50 123.3(16) . . ?
N6 C46 C47 126.0(12) . . ?
C49 C48 C47 122.7(16) . . ?
C51 C50 C49 118.8(15) . . ?
C48 C49 C50 119.2(15) . . ?

loop_
_geom_bond_atom_site_label_1
_geom_bond_atom_site_label_2
_geom_bond_distance
_geom_bond_site_symmetry_2
_geom_bond_publ_flag
Zn1 O2 1.905(9) 2_575 ?
Zn1 O1 1.910(9) . ?
Zn1 N3 2.001(9) 2_575 ?
Zn1 N1 2.028(10) . ?
O1 C1 1.328(14) . ?
N1 C7 1.280(15) . ?
N1 C8 1.459(14) . ?
N3 C20 1.311(14) . ?
N3 C18 1.415(13) . ?
N3 Zn1 2.001(9) 2_575 ?
C14 C19 1.387(15) . ?
C14 C15 1.428(16) . ?
C14 C12 1.448(16) . ?
C12 C13 1.398(16) . ?
C12 C11 1.405(16) . ?
C8 C13 1.367(15) . ?
C8 C9 1.413(17) . ?
N2 C15 1.396(14) . ?
N2 C11 1.402(15) . ?
C19 C18 1.397(15) . ?
C21 C22 1.404(17) . ?
C21 C26 1.406(19) . ?
C21 C20 1.435(15) . ?
O2 C26 1.322(16) . ?
O2 Zn1 1.905(9) 2_575 ?
C3 C4 1.35(2) . ?
C3 C2 1.357(19) . ?
C9 C10 1.380(17) . ?
C22 C23 1.355(17) . ?
C11 C10 1.380(17) . ?
C15 C16 1.368(15) . ?
C17 C16 1.384(16) . ?
C17 C18 1.405(15) . ?
C1 C6 1.388(18) . ?
C1 C2 1.401(18) . ?
C6 C5 1.435(18) . ?
C6 C7 1.451(18) . ?
C4 C5 1.393(19) . ?
C23 C24 1.39(2) . ?
C26 C25 1.369(17) . ?
C24 C25 1.37(2) . ?
Zn2 O4 1.864(9) 2_666 ?
Zn2 O3 1.900(8) . ?
Zn2 N6 2.006(10) 2_666 ?
Zn2 N4 2.022(10) . ?
N4 C33 1.262(15) . ?
N4 C34 1.390(15) . ?
C52 O4 1.293(15) . ?
C52 C51 1.398(18) . ?
C52 C47 1.438(18) . ?
O3 C27 1.320(14) . ?
N6 C46 1.295(15) . ?
N6 C44 1.411(15) . ?
N6 Zn2 2.006(10) 2_666 ?
O4 Zn2 1.864(9) 2_666 ?
N5 C41 1.387(16) . ?
N5 C37 1.391(15) . ?
C35 C36 1.362(18) . ?
C35 C34 1.401(17) . ?
C45 C44 1.364(16) . ?
C45 C40 1.417(16) . ?
C44 C43 1.399(16) . ?
C32 C27 1.418(18) . ?
C32 C31 1.429(18) . ?
C32 C33 1.477(18) . ?
C40 C38 1.453(16) . ?
C40 C41 1.455(17) . ?
C41 C42 1.408(18) . ?
C38 C39 1.347(15) . ?
C38 C37 1.429(16) . ?
C27 C28 1.369(18) . ?
C36 C37 1.416(17) . ?
C43 C42 1.365(17) . ?
C39 C34 1.398(16) . ?
C47 C48 1.402(17) . ?
C47 C46 1.442(17) . ?
C30 C29 1.35(2) . ?
C30 C31 1.379(19) . ?
C29 C28 1.39(2) . ?
C51 C50 1.40(2) . ?
C48 C49 1.35(2) . ?
C50 C49 1.41(2) . ?
